data_1562952
loop_
_publ_author_name
'Bora, Sanchay J.'
'Das, Birinchi K.'

_publ_section_title
;
 Synthesis and properties of a few 1-D cobaltous fumarates
;
_journal_name_full 'Journal of Solid State Chemistry'
_journal_page_first 93
_journal_page_last 101
_journal_paper_doi 10.1016/j.jssc.2012.03.009
_journal_volume 192
_journal_year 2012
_chemical_formula_sum 'C16 H14 Co N4 O6'
_chemical_formula_weight 417.24
_chemical_name_systematic
;
Di(aqua)bis(4-cyanopyridine)(fumarato)cobalt(II)
;
_space_group_IT_number 14
_space_group_name_Hall '-P 2ybc'
_space_group_name_H-M_alt 'P 1 21/c 1'
_symmetry_cell_setting monoclinic
_symmetry_space_group_name_H-M 'P 1 21/c 1'
_atom_sites_solution_hydrogens geom
_atom_sites_solution_primary direct
_atom_sites_solution_secondary difmap
_audit_creation_method SHELXL-97
_cell_angle_alpha 90.00
_cell_angle_beta 106.5930(10)
_cell_angle_gamma 90.00
_cell_formula_units_Z 2
_cell_length_a 8.9107(2)
_cell_length_b 11.5087(2)
_cell_length_c 8.8982(2)
_cell_measurement_temperature 296(2)
_cell_volume 874.52(3)
_computing_cell_refinement 'Bruker SMART'
_computing_data_collection 'Bruker SMART'
_computing_data_reduction 'Bruker SAINT'
_computing_molecular_graphics 'ORTEP-III (Burnett & Johnson, 1996)'
_computing_structure_refinement 'SHELXL-97 (Sheldrick, 1997)'
_computing_structure_solution 'SHELXS-97 (Sheldrick, 1990)'
_diffrn_ambient_temperature 296(2)
_diffrn_measured_fraction_theta_full 0.945
_diffrn_measured_fraction_theta_max 0.945
_diffrn_radiation_monochromator graphite
_diffrn_radiation_source 'fine-focus sealed tube'
_diffrn_radiation_type MoK\a
_diffrn_radiation_wavelength 0.71073
_diffrn_reflns_av_R_equivalents 0.0190
_diffrn_reflns_av_sigmaI/netI 0.0154
_diffrn_reflns_limit_h_max 9
_diffrn_reflns_limit_h_min -11
_diffrn_reflns_limit_k_max 15
_diffrn_reflns_limit_k_min -15
_diffrn_reflns_limit_l_max 11
_diffrn_reflns_limit_l_min -11
_diffrn_reflns_number 8090
_diffrn_reflns_theta_full 28.31
_diffrn_reflns_theta_max 28.31
_diffrn_reflns_theta_min 2.38
_exptl_absorpt_coefficient_mu 1.024
_exptl_absorpt_correction_T_max 0.8870
_exptl_absorpt_correction_T_min 0.6339
_exptl_absorpt_correction_type multi-scan
_exptl_absorpt_process_details 'SADABS: Blessing, R. H. (1995), Acta Cryst., A51, 33'
_exptl_crystal_colour pink
_exptl_crystal_density_diffrn 1.585
_exptl_crystal_density_method 'not measured'
_exptl_crystal_description 'rectangular block'
_exptl_crystal_F_000 426
_exptl_crystal_size_max 0.49
_exptl_crystal_size_mid 0.17
_exptl_crystal_size_min 0.12
_refine_diff_density_max 0.338
_refine_diff_density_min -0.222
_refine_diff_density_rms 0.044
_refine_ls_extinction_coef 0.0035(13)
_refine_ls_extinction_expression Fc^*^=kFc[1+0.001xFc^2^\l^3^/sin(2\q)]^-1/4^
_refine_ls_extinction_method SHELXL
_refine_ls_goodness_of_fit_ref 1.085
_refine_ls_hydrogen_treatment mixed
_refine_ls_matrix_type full
_refine_ls_number_parameters 153
_refine_ls_number_reflns 2055
_refine_ls_number_restraints 0
_refine_ls_restrained_S_all 1.085
_refine_ls_R_factor_all 0.0239
_refine_ls_R_factor_gt 0.0217
_refine_ls_shift/su_max 0.000
_refine_ls_shift/su_mean 0.000
_refine_ls_structure_factor_coef Fsqd
_refine_ls_weighting_details 'calc w=1/[\s^2^(Fo^2^)+(0.0302P)^2^+0.2372P] where P=(Fo^2^+2Fc^2^)/3'
_refine_ls_weighting_scheme calc
_refine_ls_wR_factor_gt 0.0585
_refine_ls_wR_factor_ref 0.0600
_reflns_number_gt 1883
_reflns_number_total 2055
_reflns_threshold_expression >2sigma(I)
_cod_data_source_file JSSC-2012_192-93.cif
_cod_data_source_block cofumcnpy
_cod_depositor_comments
;
The following automatic conversions were performed:

data item '_symmetry_cell_setting' value 'Monoclinic' was changed to
'monoclinic' in accordance with the built-in table derived from the
CIF Core dictionary named 'cif_core.dic' version 2.4.5 last updated
on 2014-11-21.

Automatic conversion script
Id: cif_fix_values 8369 2020-08-20 11:38:08Z andrius 
;
_cod_original_sg_symbol_H-M P21/c
_cod_database_code 1562952

loop_
_symmetry_equiv_pos_as_xyz
'x, y, z'
'-x, y+1/2, -z+1/2'
'-x, -y, -z'
'x, -y-1/2, z-1/2'

loop_
_atom_site_label
_atom_site_type_symbol
_atom_site_fract_x
_atom_site_fract_y
_atom_site_fract_z
_atom_site_U_iso_or_equiv
_atom_site_adp_type
_atom_site_occupancy
_atom_site_symmetry_multiplicity
_atom_site_calc_flag
_atom_site_refinement_flags
_atom_site_disorder_assembly
_atom_site_disorder_group
Co1 Co 0.5000 0.0000 0.0000 0.02067(9) Uani 1 2 d S . .
O1 O 0.65380(12) 0.14653(8) 0.02576(12) 0.0285(2) Uani 1 1 d . . .
N1 N 0.30250(13) 0.10971(9) 0.00512(12) 0.0264(2) Uani 1 1 d . . .
C5 C 0.19723(17) 0.07279(11) 0.07598(17) 0.0319(3) Uani 1 1 d . . .
C3 C 0.08761(16) 0.26119(12) 0.06998(16) 0.0330(3) Uani 1 1 d . . .
C2 C 0.19298(18) 0.30033(12) -0.00645(18) 0.0361(3) Uani 1 1 d . . .
C4 C 0.08662(18) 0.14456(12) 0.10863(18) 0.0357(3) Uani 1 1 d . . .
C6 C -0.0135(2) 0.34318(14) 0.1164(2) 0.0447(4) Uani 1 1 d . . .
C1 C 0.29599(17) 0.22106(11) -0.03860(17) 0.0322(3) Uani 1 1 d . . .
N2 N -0.0868(2) 0.41000(15) 0.1575(2) 0.0676(5) Uani 1 1 d . . .
O2 O 0.55214(13) -0.01078(7) 0.23842(11) 0.0287(2) Uani 1 1 d . . .
O3 O 0.61406(14) 0.17225(8) 0.31471(11) 0.0386(3) Uani 1 1 d . . .
C7 C 0.57267(15) 0.07112(10) 0.33636(13) 0.0250(3) Uani 1 1 d . . .
C8 C 0.53994(16) 0.04598(11) 0.48913(14) 0.0259(3) Uani 1 1 d . . .
H4 H 0.206(2) -0.0057(13) 0.110(2) 0.035(5) Uiso 1 1 d . . .
H1 H 0.366(2) 0.2432(14) -0.093(2) 0.040(4) Uiso 1 1 d . . .
H2 H 0.197(2) 0.3782(16) -0.034(2) 0.044(5) Uiso 1 1 d . . .
H3 H 0.014(2) 0.1165(15) 0.157(2) 0.043(4) Uiso 1 1 d . . .
H7 H 0.654(2) 0.1689(15) 0.108(2) 0.040(5) Uiso 1 1 d . . .
H6 H 0.642(2) 0.2022(17) -0.038(2) 0.051(5) Uiso 1 1 d . . .
H5 H 0.5738(17) 0.1014(13) 0.5721(19) 0.033(4) Uiso 1 1 d . . .

loop_
_atom_site_aniso_label
_atom_site_aniso_U_11
_atom_site_aniso_U_22
_atom_site_aniso_U_33
_atom_site_aniso_U_23
_atom_site_aniso_U_13
_atom_site_aniso_U_12
Co1 0.03138(16) 0.01661(12) 0.01737(13) -0.00051(7) 0.01234(10) 0.00064(8)
O1 0.0432(6) 0.0207(4) 0.0256(5) 0.0002(4) 0.0165(4) -0.0020(4)
N1 0.0330(6) 0.0224(5) 0.0262(5) -0.0006(4) 0.0123(5) 0.0020(4)
C5 0.0404(8) 0.0233(6) 0.0375(7) 0.0007(5) 0.0200(6) 0.0004(5)
C3 0.0317(8) 0.0315(6) 0.0352(7) -0.0063(5) 0.0085(6) 0.0064(5)
C2 0.0390(8) 0.0230(6) 0.0460(8) 0.0030(5) 0.0118(7) 0.0042(5)
C4 0.0383(8) 0.0341(7) 0.0410(8) -0.0014(6) 0.0215(7) 0.0003(5)
C6 0.0418(9) 0.0408(8) 0.0516(9) -0.0080(7) 0.0135(7) 0.0091(6)
C1 0.0351(8) 0.0264(6) 0.0382(7) 0.0061(5) 0.0156(6) 0.0021(5)
N2 0.0601(10) 0.0609(10) 0.0854(13) -0.0202(9) 0.0264(9) 0.0198(8)
O2 0.0493(6) 0.0217(4) 0.0189(4) -0.0009(3) 0.0154(4) 0.0003(3)
O3 0.0718(7) 0.0244(4) 0.0265(5) -0.0038(4) 0.0251(5) -0.0097(4)
C7 0.0344(7) 0.0238(5) 0.0188(5) 0.0007(4) 0.0110(5) 0.0015(5)
C8 0.0375(7) 0.0242(6) 0.0182(5) -0.0012(4) 0.0113(5) 0.0010(5)

loop_
_atom_type_symbol
_atom_type_description
_atom_type_scat_dispersion_real
_atom_type_scat_dispersion_imag
_atom_type_scat_source
C C 0.0033 0.0016 'International Tables Vol C Tables 4.2.6.8 and 6.1.1.4'
H H 0.0000 0.0000 'International Tables Vol C Tables 4.2.6.8 and 6.1.1.4'
N N 0.0061 0.0033 'International Tables Vol C Tables 4.2.6.8 and 6.1.1.4'
O O 0.0106 0.0060 'International Tables Vol C Tables 4.2.6.8 and 6.1.1.4'
Co Co 0.3494 0.9721 'International Tables Vol C Tables 4.2.6.8 and 6.1.1.4'

loop_
_geom_angle_atom_site_label_1
_geom_angle_atom_site_label_2
_geom_angle_atom_site_label_3
_geom_angle
_geom_angle_site_symmetry_1
_geom_angle_site_symmetry_3
O2 Co1 O2 180.00(7) 3_655 .
O2 Co1 O1 90.70(4) 3_655 .
O2 Co1 O1 89.30(4) . .
O2 Co1 O1 89.30(4) 3_655 3_655
O2 Co1 O1 90.70(4) . 3_655
O1 Co1 O1 180.00(3) . 3_655
O2 Co1 N1 92.35(4) 3_655 .
O2 Co1 N1 87.65(4) . .
O1 Co1 N1 92.15(4) . .
O1 Co1 N1 87.85(4) 3_655 .
O2 Co1 N1 87.65(4) 3_655 3_655
O2 Co1 N1 92.35(4) . 3_655
O1 Co1 N1 87.85(4) . 3_655
O1 Co1 N1 92.15(4) 3_655 3_655
N1 Co1 N1 180.00(4) . 3_655
Co1 O1 H7 100.9(13) . .
Co1 O1 H6 124.9(13) . .
H7 O1 H6 110.3(18) . .
C1 N1 C5 117.59(11) . .
C1 N1 Co1 121.23(9) . .
C5 N1 Co1 120.31(9) . .
N1 C5 C4 123.21(12) . .
N1 C5 H4 116.6(11) . .
C4 C5 H4 120.1(11) . .
C2 C3 C4 119.39(12) . .
C2 C3 C6 119.65(13) . .
C4 C3 C6 120.86(13) . .
C1 C2 C3 118.14(12) . .
C1 C2 H2 120.5(10) . .
C3 C2 H2 121.4(10) . .
C5 C4 C3 118.17(13) . .
C5 C4 H3 121.5(11) . .
C3 C4 H3 120.3(11) . .
N2 C6 C3 176.7(2) . .
N1 C1 C2 123.35(12) . .
N1 C1 H1 115.9(10) . .
C2 C1 H1 120.8(10) . .
C7 O2 Co1 128.15(8) . .
O3 C7 O2 125.40(11) . .
O3 C7 C8 117.48(10) . .
O2 C7 C8 117.09(10) . .
C8 C8 C7 122.74(14) 3_656 .
C8 C8 H5 119.1(9) 3_656 .
C7 C8 H5 118.1(9) . .

loop_
_geom_bond_atom_site_label_1
_geom_bond_atom_site_label_2
_geom_bond_distance
_geom_bond_site_symmetry_2
Co1 O2 2.0419(9) 3_655
Co1 O2 2.0419(9) .
Co1 O1 2.1436(9) .
Co1 O1 2.1436(9) 3_655
Co1 N1 2.1770(10) .
Co1 N1 2.1770(10) 3_655
O1 H7 0.778(19) .
O1 H6 0.84(2) .
N1 C1 1.3358(16) .
N1 C5 1.3401(16) .
C5 C4 1.3790(18) .
C5 H4 0.948(15) .
C3 C2 1.383(2) .
C3 C4 1.3863(19) .
C3 C6 1.4443(19) .
C2 C1 1.3807(19) .
C2 H2 0.932(18) .
C4 H3 0.931(17) .
C6 N2 1.135(2) .
C1 H1 0.925(17) .
O2 C7 1.2610(14) .
O3 C7 1.2523(14) .
C7 C8 1.4976(16) .
C8 C8 1.320(3) 3_656
C8 H5 0.957(16) .

loop_
_geom_hbond_atom_site_label_D
_geom_hbond_atom_site_label_H
_geom_hbond_atom_site_label_A
_geom_hbond_distance_DH
_geom_hbond_distance_HA
_geom_hbond_distance_DA
_geom_hbond_angle_DHA
_geom_hbond_site_symmetry_A
O1 H7 O3 0.778(19) 1.969(19) 2.7100(13) 159.3(18) .
O1 H6 O3 0.84(2) 1.92(2) 2.7608(13) 179.1(18) 4_565

loop_
_geom_torsion_atom_site_label_1
_geom_torsion_atom_site_label_2
_geom_torsion_atom_site_label_3
_geom_torsion_atom_site_label_4
_geom_torsion
_geom_torsion_site_symmetry_1
_geom_torsion_site_symmetry_2
_geom_torsion_site_symmetry_3
_geom_torsion_site_symmetry_4
O2 Co1 N1 C1 -65.06(11) 3_655 . . .
O2 Co1 N1 C1 114.94(11) . . . .
O1 Co1 N1 C1 25.72(11) . . . .
O1 Co1 N1 C1 -154.28(11) 3_655 . . .
N1 Co1 N1 C1 162(51) 3_655 . . .
O2 Co1 N1 C5 125.86(10) 3_655 . . .
O2 Co1 N1 C5 -54.14(10) . . . .
O1 Co1 N1 C5 -143.36(11) . . . .
O1 Co1 N1 C5 36.64(11) 3_655 . . .
N1 Co1 N1 C5 -7(51) 3_655 . . .
C1 N1 C5 C4 -1.6(2) . . . .
Co1 N1 C5 C4 167.84(12) . . . .
C4 C3 C2 C1 -1.3(2) . . . .
C6 C3 C2 C1 175.18(14) . . . .
N1 C5 C4 C3 -1.8(2) . . . .
C2 C3 C4 C5 3.3(2) . . . .
C6 C3 C4 C5 -173.15(14) . . . .
C2 C3 C6 N2 -63(4) . . . .
C4 C3 C6 N2 113(3) . . . .
C5 N1 C1 C2 3.8(2) . . . .
Co1 N1 C1 C2 -165.55(12) . . . .
C3 C2 C1 N1 -2.4(2) . . . .
O2 Co1 O2 C7 -125(100) 3_655 . . .
O1 Co1 O2 C7 38.37(12) . . . .
O1 Co1 O2 C7 -141.63(12) 3_655 . . .
N1 Co1 O2 C7 -53.81(12) . . . .
N1 Co1 O2 C7 126.19(12) 3_655 . . .
Co1 O2 C7 O3 -24.2(2) . . . .
Co1 O2 C7 C8 153.76(9) . . . .
O3 C7 C8 C8 162.79(17) . . . 3_656
O2 C7 C8 C8 -15.4(2) . . . 3_656
